data_7128866
loop_
_publ_author_name
'Yang, Chao'
'Liu, Dingqi'
'Wang, Tongshuai'
'Sun, Fuxing'
'Qiu, Shilun'
'Wu, Gang'

_publ_section_title
;
 Manganese-promoted cleavage of acetylacetonate resembling the \b-diketone
 cleaving dioxygenase (Dke1) reactivity.
;
_journal_issue 74
_journal_name_full 'Chemical communications (Cambridge, England)'
_journal_page_first 9462
_journal_page_last 9465
_journal_paper_doi 10.1039/d1cc02774c
_journal_volume 57
_journal_year 2021
_chemical_formula_moiety 'C59 H44 Mn3 N3 O11, [+ solvents]'
_chemical_formula_sum 'C59 H44 Mn3 N3 O11'
_chemical_formula_weight 1135.79
_space_group_crystal_system monoclinic
_space_group_IT_number 14
_space_group_name_Hall '-P 2ybc'
_space_group_name_H-M_alt 'P 1 21/c 1'
_atom_sites_solution_hydrogens geom
_atom_sites_solution_primary dual
_audit_creation_date 2021-07-20
_audit_creation_method
;
Olex2 1.3
(compiled 2020.11.12 svn.r5f609507 for OlexSys, GUI svn.r6272)
;
_audit_update_record
;
2021-07-20 deposited with the CCDC.	2021-08-20 downloaded from the CCDC.
;
_cell_angle_alpha 90
_cell_angle_beta 107.6090(10)
_cell_angle_gamma 90
_cell_formula_units_Z 4
_cell_length_a 16.3760(7)
_cell_length_b 14.9059(7)
_cell_length_c 25.2682(10)
_cell_measurement_reflns_used 9946
_cell_measurement_temperature 299.62
_cell_measurement_theta_max 24.73
_cell_measurement_theta_min 2.83
_cell_volume 5878.9(4)
_computing_cell_refinement 'Bruker SAINT'
_computing_data_collection 'Bruker APEX2'
_computing_data_reduction 'Bruker SAINT'
_computing_molecular_graphics 'Olex2 1.3 (Dolomanov et al., 2009)'
_computing_publication_material 'Olex2 1.3 (Dolomanov et al., 2009)'
_computing_structure_refinement 'SHELXL 2018/3 (Sheldrick, 2015)'
_computing_structure_solution 'SHELXT 2018/2 (Sheldrick, 2018)'
_diffrn_ambient_temperature 299.62
_diffrn_measured_fraction_theta_full 0.994
_diffrn_measured_fraction_theta_max 0.994
_diffrn_measurement_device_type 'Bruker APEX-II CCD'
_diffrn_measurement_method '\f and \w scans'
_diffrn_radiation_type MoK\a
_diffrn_radiation_wavelength 0.71073
_diffrn_reflns_av_R_equivalents 0.0297
_diffrn_reflns_av_unetI/netI 0.0300
_diffrn_reflns_Laue_measured_fraction_full 0.994
_diffrn_reflns_Laue_measured_fraction_max 0.994
_diffrn_reflns_limit_h_max 18
_diffrn_reflns_limit_h_min -19
_diffrn_reflns_limit_k_max 15
_diffrn_reflns_limit_k_min -17
_diffrn_reflns_limit_l_max 29
_diffrn_reflns_limit_l_min -29
_diffrn_reflns_number 34537
_diffrn_reflns_point_group_measured_fraction_full 0.994
_diffrn_reflns_point_group_measured_fraction_max 0.994
_diffrn_reflns_theta_full 24.756
_diffrn_reflns_theta_max 24.756
_diffrn_reflns_theta_min 2.429
_diffrn_source_current 1.2
_diffrn_source_power 0.06
_diffrn_source_voltage 50.0
_diffrn_standards_number 0
_exptl_absorpt_coefficient_mu 0.693
_exptl_absorpt_correction_type none
_exptl_crystal_colour black
_exptl_crystal_colour_primary black
_exptl_crystal_density_diffrn 1.283
_exptl_crystal_description block
_exptl_crystal_F_000 2328
_exptl_crystal_size_max 0.14
_exptl_crystal_size_mid 0.13
_exptl_crystal_size_min 0.11
_refine_diff_density_max 0.217
_refine_diff_density_min -0.281
_refine_diff_density_rms 0.041
_refine_ls_extinction_method none
_refine_ls_goodness_of_fit_ref 1.029
_refine_ls_hydrogen_treatment constr
_refine_ls_matrix_type full
_refine_ls_number_parameters 688
_refine_ls_number_reflns 10005
_refine_ls_number_restraints 0
_refine_ls_restrained_S_all 1.029
_refine_ls_R_factor_all 0.0433
_refine_ls_R_factor_gt 0.0332
_refine_ls_shift/su_max 0.002
_refine_ls_shift/su_mean 0.000
_refine_ls_structure_factor_coef Fsqd
_refine_ls_weighting_details 'w=1/[\s^2^(Fo^2^)+(0.0401P)^2^+2.5066P] where P=(Fo^2^+2Fc^2^)/3'
_refine_ls_weighting_scheme calc
_refine_ls_wR_factor_gt 0.0829
_refine_ls_wR_factor_ref 0.0886
_reflns_Friedel_coverage 0.000
_reflns_number_gt 8189
_reflns_number_total 10005
_reflns_threshold_expression 'I > 2\s(I)'
_cod_data_source_file d1cc02774c2.cif
_cod_data_source_block dke1-c2
_cod_depositor_comments 'Adding full bibliography for 7128866--7128868.cif.'
_cod_database_code 7128866
_shelx_shelxl_version_number 2018/3
_shelx_space_group_comment
;
The symmetry employed for this shelxl refinement is uniquely defined
by the following loop, which should always be used as a source of
symmetry information in preference to the above space-group names.
They are only intended as comments.
;
_shelx_estimated_absorpt_t_max 0.928
_shelx_estimated_absorpt_t_min 0.909
_olex2_refinement_description
;
1. Fixed Uiso
 At 1.2 times of:
  All C(H) groups
 At 1.5 times of:
  All C(H,H,H) groups, All O(H) groups
2.a Aromatic/amide H refined with riding coordinates:
 C26(H26), C14(H14), C39(H39), C3(H3), C11(H11), C24(H24), C50(H50), C52(H52),
 C42(H42), C41(H41), C47(H47), C53(H53), C29(H29), C27(H27), C8(H8), C51(H51),
 C28(H28), C40(H40), C6(H6), C23(H23), C4(H4), C5(H5), C15(H15), C44(H44),
 C57(H57), C17(H17), C35(H35), C9(H9), C21(H21), C22(H22), C10(H10), C32(H32),
 C34(H34), C46(H46), C45(H45), C16(H16), C33(H33)
2.b Idealised Me refined as rotating group:
 C59(H59A,H59B,H59C), C55(H55A,H55B,H55C)
2.c Idealised tetrahedral OH refined as rotating group:
 O2(H2)
;
_smtbx_masks_special_details
;
A solvent mask was calculated and 283 electrons were 
found in a volume of 1524\%A^3^ in 1 void per unit cell. 
;
_smtbx_masks_void_probe_radius 1.2
_smtbx_masks_void_truncation_radius 1.2
_olex2_submission_special_instructions 'No special instructions were received'

loop_
_space_group_symop_operation_xyz
'x, y, z'
'-x, y+1/2, -z+1/2'
'-x, -y, -z'
'x, -y-1/2, z-1/2'

loop_
_atom_site_label
_atom_site_type_symbol
_atom_site_fract_x
_atom_site_fract_y
_atom_site_fract_z
_atom_site_U_iso_or_equiv
_atom_site_adp_type
_atom_site_occupancy
_atom_site_site_symmetry_order
_atom_site_calc_flag
_atom_site_refinement_flags_posn
_atom_site_refinement_flags_adp
_atom_site_refinement_flags_occupancy
_atom_site_disorder_assembly
_atom_site_disorder_group
Mn3 Mn 0.83550(2) 0.69905(2) 0.76488(2) 0.03297(9) Uani 1 1 d . . . . .
Mn1 Mn 0.63212(2) 0.62941(2) 0.76877(2) 0.03534(9) Uani 1 1 d . . . . .
Mn2 Mn 0.67261(2) 0.69527(2) 0.65457(2) 0.03461(9) Uani 1 1 d . . . . .
O7 O 0.75926(8) 0.76909(9) 0.70514(5) 0.0313(3) Uani 1 1 d . . . . .
O1 O 0.75365(9) 0.69997(10) 0.80629(5) 0.0341(3) Uani 1 1 d . . . . .
O4 O 0.69814(8) 0.60523(9) 0.71120(5) 0.0332(3) Uani 1 1 d . . . . .
O5 O 0.56746(9) 0.64007(11) 0.61854(6) 0.0434(4) Uani 1 1 d . . . . .
O9 O 0.90178(10) 0.67331(10) 0.71742(6) 0.0421(4) Uani 1 1 d . . . . .
O8 O 0.65782(10) 0.77578(11) 0.59656(6) 0.0470(4) Uani 1 1 d . . . . .
O10 O 0.50489(10) 0.60085(11) 0.74954(6) 0.0469(4) Uani 1 1 d . . . . .
O6 O 0.65378(11) 0.51155(11) 0.79263(6) 0.0480(4) Uani 1 1 d . . . . .
O11 O 0.59906(10) 0.74359(11) 0.73134(6) 0.0464(4) Uani 1 1 d . . . . .
O3 O 0.91344(10) 0.63785(12) 0.82225(6) 0.0487(4) Uani 1 1 d . . . . .
O2 O 0.72209(11) 0.87775(11) 0.81404(7) 0.0543(4) Uani 1 1 d . . . . .
H2 H 0.712254 0.827780 0.799973 0.081 Uiso 1 1 calc R U . . .
N3 N 0.89620(11) 0.83400(13) 0.77615(7) 0.0387(4) Uani 1 1 d . . . . .
N2 N 0.73826(12) 0.59227(13) 0.61975(7) 0.0407(4) Uani 1 1 d . . . . .
N1 N 0.63110(12) 0.66978(13) 0.85218(7) 0.0404(4) Uani 1 1 d . . . . .
C37 C 0.80213(13) 0.83655(14) 0.68159(8) 0.0345(5) Uani 1 1 d . . . . .
C38 C 0.87330(14) 0.87916(15) 0.72839(9) 0.0366(5) Uani 1 1 d . . . . .
C1 C 0.78208(13) 0.70592(15) 0.86590(8) 0.0350(5) Uani 1 1 d . . . . .
C2 C 0.70208(14) 0.70739(15) 0.88559(8) 0.0376(5) Uani 1 1 d . . . . .
C12 C 0.89808(14) 0.59513(16) 0.86521(9) 0.0422(5) Uani 1 1 d . . . . .
C30 C 0.53836(14) 0.56084(16) 0.63207(8) 0.0411(5) Uani 1 1 d . . . . .
C48 C 0.66473(15) 0.86404(17) 0.60595(9) 0.0442(6) Uani 1 1 d . . . . .
C13 C 0.82976(15) 0.79400(16) 0.88386(9) 0.0406(5) Uani 1 1 d . . . . .
C19 C 0.68791(14) 0.51468(15) 0.68837(9) 0.0372(5) Uani 1 1 d . . . . .
C49 C 0.85232(14) 0.78915(15) 0.64752(8) 0.0358(5) Uani 1 1 d . . . . .
C54 C 0.90235(14) 0.71395(15) 0.67025(8) 0.0366(5) Uani 1 1 d . . . . .
C25 C 0.59121(14) 0.49635(15) 0.66548(8) 0.0392(5) Uani 1 1 d . . . . .
C20 C 0.72109(14) 0.51242(16) 0.63782(9) 0.0413(5) Uani 1 1 d . . . . .
C43 C 0.73275(14) 0.90077(15) 0.64868(9) 0.0402(5) Uani 1 1 d . . . . .
C26 C 0.55503(16) 0.41655(17) 0.67612(10) 0.0500(6) Uani 1 1 d . . . . .
H26 H 0.590073 0.372715 0.697735 0.060 Uiso 1 1 calc R U . . .
C7 C 0.83557(14) 0.62332(15) 0.88938(8) 0.0380(5) Uani 1 1 d . . . . .
C36 C 0.71442(15) 0.45666(17) 0.78561(10) 0.0464(6) Uani 1 1 d . . . . .
C14 C 0.90448(16) 0.79897(19) 0.92865(9) 0.0528(6) Uani 1 1 d . . . . .
H14 H 0.929761 0.746461 0.945902 0.063 Uiso 1 1 calc R U . . .
C39 C 0.92048(16) 0.95222(16) 0.71969(10) 0.0493(6) Uani 1 1 d . . . . .
H39 H 0.904661 0.981828 0.685696 0.059 Uiso 1 1 calc R U . . .
C3 C 0.70484(15) 0.73993(17) 0.93776(9) 0.0465(6) Uani 1 1 d . . . . .
H3 H 0.754153 0.767654 0.960051 0.056 Uiso 1 1 calc R U . . .
C31 C 0.73592(15) 0.45336(16) 0.73590(9) 0.0433(5) Uani 1 1 d . . . . .
C18 C 0.79422(16) 0.87467(17) 0.85821(10) 0.0479(6) Uani 1 1 d . . . . .
C11 C 0.94864(16) 0.52076(19) 0.88705(10) 0.0550(7) Uani 1 1 d . . . . .
H11 H 0.990071 0.501989 0.871149 0.066 Uiso 1 1 calc R U . . .
C24 C 0.76335(16) 0.59680(19) 0.57378(10) 0.0543(7) Uani 1 1 d . . . . .
H24 H 0.775194 0.652640 0.561397 0.065 Uiso 1 1 calc R U . . .
C50 C 0.85658(15) 0.82507(16) 0.59727(9) 0.0428(5) Uani 1 1 d . . . . .
H50 H 0.823285 0.874709 0.582126 0.051 Uiso 1 1 calc R U . . .
C52 C 0.95956(17) 0.71604(18) 0.59248(10) 0.0527(6) Uani 1 1 d . . . . .
H52 H 0.995956 0.691757 0.574241 0.063 Uiso 1 1 calc R U . . .
C56 C 0.44216(15) 0.65265(19) 0.72996(10) 0.0486(6) Uani 1 1 d . . . . .
C42 C 0.96596(15) 0.86189(18) 0.81679(10) 0.0493(6) Uani 1 1 d . . . . .
H42 H 0.982526 0.830118 0.850018 0.059 Uiso 1 1 calc R U . . .
C41 C 1.01322(16) 0.9347(2) 0.81122(11) 0.0586(7) Uani 1 1 d . . . . .
H41 H 1.059945 0.953320 0.840415 0.070 Uiso 1 1 calc R U . . .
C47 C 0.60242(17) 0.9199(2) 0.57234(11) 0.0598(7) Uani 1 1 d . . . . .
H47 H 0.559509 0.895899 0.542697 0.072 Uiso 1 1 calc R U . . .
C58 C 0.52447(16) 0.78265(17) 0.71533(10) 0.0470(6) Uani 1 1 d . . . . .
C53 C 0.95706(16) 0.67878(17) 0.64205(10) 0.0483(6) Uani 1 1 d . . . . .
H53 H 0.991912 0.630007 0.656858 0.058 Uiso 1 1 calc R U . . .
C29 C 0.45027(15) 0.54435(19) 0.61103(10) 0.0524(6) Uani 1 1 d . . . . .
H29 H 0.414608 0.587162 0.588824 0.063 Uiso 1 1 calc R U . . .
C27 C 0.46827(18) 0.4013(2) 0.65522(11) 0.0607(7) Uani 1 1 d . . . . .
H27 H 0.445022 0.347746 0.662924 0.073 Uiso 1 1 calc R U . . .
C8 C 0.82611(16) 0.57418(17) 0.93424(9) 0.0485(6) Uani 1 1 d . . . . .
H8 H 0.784239 0.591176 0.950219 0.058 Uiso 1 1 calc R U . . .
C51 C 0.90959(16) 0.78774(18) 0.56990(10) 0.0503(6) Uani 1 1 d . . . . .
H51 H 0.911188 0.811441 0.536176 0.060 Uiso 1 1 calc R U . . .
C28 C 0.41605(18) 0.4656(2) 0.62287(11) 0.0633(8) Uani 1 1 d . . . . .
H28 H 0.357360 0.455623 0.608988 0.076 Uiso 1 1 calc R U . . .
C40 C 0.99019(17) 0.98005(19) 0.76147(12) 0.0599(7) Uani 1 1 d . . . . .
H40 H 1.021888 1.029264 0.756357 0.072 Uiso 1 1 calc R U . . .
C6 C 0.56277(16) 0.66137(18) 0.87073(10) 0.0520(6) Uani 1 1 d . . . . .
H6 H 0.513575 0.634507 0.847669 0.062 Uiso 1 1 calc R U . . .
C23 C 0.7720(2) 0.5218(2) 0.54465(12) 0.0726(9) Uani 1 1 d . . . . .
H23 H 0.791019 0.526320 0.513613 0.087 Uiso 1 1 calc R U . . .
C4 C 0.63458(17) 0.73095(19) 0.95616(10) 0.0550(7) Uani 1 1 d . . . . .
H4 H 0.635792 0.751805 0.991074 0.066 Uiso 1 1 calc R U . . .
C5 C 0.56218(17) 0.69045(19) 0.92191(11) 0.0586(7) Uani 1 1 d . . . . .
H5 H 0.513768 0.683028 0.933422 0.070 Uiso 1 1 calc R U . . .
C15 C 0.9415(2) 0.8808(2) 0.94778(11) 0.0693(9) Uani 1 1 d . . . . .
H15 H 0.991375 0.882949 0.977657 0.083 Uiso 1 1 calc R U . . .
C44 C 0.73038(18) 0.99181(17) 0.65989(11) 0.0553(7) Uani 1 1 d . . . . .
H44 H 0.772086 1.016541 0.689935 0.066 Uiso 1 1 calc R U . . .
C57 C 0.44940(16) 0.74203(19) 0.71445(11) 0.0544(7) Uani 1 1 d . . . . .
H57 H 0.399491 0.775962 0.702752 0.065 Uiso 1 1 calc R U . . .
C17 C 0.8321(2) 0.95595(19) 0.87833(12) 0.0653(8) Uani 1 1 d . . . . .
H17 H 0.807960 1.009152 0.861479 0.078 Uiso 1 1 calc R U . . .
C35 C 0.75545(19) 0.3998(2) 0.82911(11) 0.0639(8) Uani 1 1 d . . . . .
H35 H 0.739774 0.400504 0.861541 0.077 Uiso 1 1 calc R U . . .
C9 C 0.87726(18) 0.5011(2) 0.95548(11) 0.0613(7) Uani 1 1 d . . . . .
H9 H 0.870344 0.469937 0.985727 0.074 Uiso 1 1 calc R U . . .
C21 C 0.72555(19) 0.43467(19) 0.60889(11) 0.0624(7) Uani 1 1 d . . . . .
H21 H 0.710911 0.379594 0.620755 0.075 Uiso 1 1 calc R U . . .
C22 C 0.7522(2) 0.4404(2) 0.56196(13) 0.0785(10) Uani 1 1 d . . . . .
H22 H 0.756581 0.388769 0.542311 0.094 Uiso 1 1 calc R U . . .
C59 C 0.52702(19) 0.87799(19) 0.69760(13) 0.0671(8) Uani 1 1 d . . . . .
H59A H 0.548308 0.915343 0.729792 0.101 Uiso 1 1 calc R U . . .
H59B H 0.470324 0.896989 0.676935 0.101 Uiso 1 1 calc R U . . .
H59C H 0.564079 0.882895 0.674679 0.101 Uiso 1 1 calc R U . . .
C10 C 0.93827(19) 0.4747(2) 0.93173(11) 0.0639(8) Uani 1 1 d . . . . .
H10 H 0.972813 0.425417 0.945877 0.077 Uiso 1 1 calc R U . . .
C32 C 0.80239(19) 0.3967(2) 0.73373(13) 0.0669(8) Uani 1 1 d . . . . .
H32 H 0.819725 0.395812 0.701925 0.080 Uiso 1 1 calc R U . . .
C34 C 0.8185(2) 0.3429(2) 0.82480(15) 0.0816(10) Uani 1 1 d . . . . .
H34 H 0.844808 0.304711 0.854085 0.098 Uiso 1 1 calc R U . . .
C46 C 0.6039(2) 1.0099(2) 0.58259(14) 0.0799(10) Uani 1 1 d . . . . .
H46 H 0.562274 1.046786 0.559583 0.096 Uiso 1 1 calc R U . . .
C45 C 0.6662(2) 1.0464(2) 0.62661(14) 0.0753(9) Uani 1 1 d . . . . .
H45 H 0.665552 1.107454 0.634140 0.090 Uiso 1 1 calc R U . . .
C16 C 0.9049(2) 0.9586(2) 0.92285(13) 0.0759(9) Uani 1 1 d . . . . .
H16 H 0.929593 1.013488 0.936195 0.091 Uiso 1 1 calc R U . . .
C33 C 0.8432(2) 0.3418(2) 0.77790(17) 0.0882(11) Uani 1 1 d . . . . .
H33 H 0.887285 0.304217 0.775619 0.106 Uiso 1 1 calc R U . . .
C55 C 0.35502(17) 0.6138(2) 0.72400(14) 0.0745(9) Uani 1 1 d . . . . .
H55A H 0.346689 0.561068 0.701190 0.112 Uiso 1 1 calc R U . . .
H55B H 0.311811 0.657333 0.707007 0.112 Uiso 1 1 calc R U . . .
H55C H 0.350948 0.598315 0.759986 0.112 Uiso 1 1 calc R U . . .

loop_
_atom_site_aniso_label
_atom_site_aniso_U_11
_atom_site_aniso_U_22
_atom_site_aniso_U_33
_atom_site_aniso_U_23
_atom_site_aniso_U_13
_atom_site_aniso_U_12
Mn3 0.03355(18) 0.0378(2) 0.02888(16) 0.00225(13) 0.01148(13) 0.00231(14)
Mn1 0.03586(18) 0.0407(2) 0.02993(17) 0.00022(13) 0.01060(13) -0.00310(15)
Mn2 0.03560(18) 0.0382(2) 0.02784(16) 0.00157(13) 0.00627(13) -0.00481(14)
O7 0.0326(7) 0.0331(8) 0.0292(7) 0.0012(6) 0.0110(6) -0.0039(6)
O1 0.0362(8) 0.0416(9) 0.0234(7) -0.0005(6) 0.0074(6) 0.0022(6)
O4 0.0343(8) 0.0367(8) 0.0285(7) -0.0025(6) 0.0093(6) -0.0040(6)
O5 0.0387(8) 0.0508(10) 0.0357(8) 0.0051(7) 0.0037(7) -0.0083(7)
O9 0.0458(9) 0.0460(10) 0.0399(8) 0.0088(7) 0.0212(7) 0.0096(7)
O8 0.0551(10) 0.0499(11) 0.0316(8) 0.0067(7) 0.0064(7) -0.0071(8)
O10 0.0398(9) 0.0536(11) 0.0462(9) -0.0011(7) 0.0113(7) -0.0063(8)
O6 0.0558(10) 0.0500(10) 0.0416(9) 0.0038(7) 0.0198(8) -0.0035(8)
O11 0.0407(9) 0.0450(10) 0.0545(10) 0.0024(7) 0.0162(7) 0.0009(8)
O3 0.0411(9) 0.0671(12) 0.0402(8) 0.0158(8) 0.0157(7) 0.0117(8)
O2 0.0512(10) 0.0450(10) 0.0624(11) -0.0029(8) 0.0105(9) 0.0079(8)
N3 0.0375(10) 0.0447(11) 0.0355(10) -0.0047(8) 0.0134(8) -0.0044(9)
N2 0.0425(11) 0.0478(12) 0.0338(9) -0.0046(8) 0.0144(8) -0.0046(9)
N1 0.0434(11) 0.0455(11) 0.0357(10) -0.0027(8) 0.0169(9) -0.0039(9)
C37 0.0383(12) 0.0333(12) 0.0339(11) 0.0031(9) 0.0140(9) -0.0042(10)
C38 0.0375(12) 0.0361(13) 0.0395(12) -0.0050(9) 0.0166(10) -0.0034(10)
C1 0.0367(12) 0.0448(13) 0.0233(10) -0.0002(8) 0.0088(9) -0.0008(10)
C2 0.0420(12) 0.0399(13) 0.0311(11) 0.0016(9) 0.0115(10) 0.0012(10)
C12 0.0377(12) 0.0528(15) 0.0325(11) 0.0054(10) 0.0053(9) 0.0040(11)
C30 0.0409(13) 0.0527(15) 0.0301(11) -0.0048(10) 0.0115(10) -0.0112(11)
C48 0.0476(14) 0.0505(16) 0.0365(12) 0.0111(10) 0.0161(11) 0.0064(12)
C13 0.0463(13) 0.0458(14) 0.0324(11) -0.0055(10) 0.0160(10) -0.0053(11)
C19 0.0409(12) 0.0358(13) 0.0370(11) -0.0055(9) 0.0148(10) -0.0046(10)
C49 0.0376(12) 0.0387(13) 0.0338(11) -0.0034(9) 0.0150(9) -0.0072(10)
C54 0.0380(12) 0.0409(13) 0.0342(11) -0.0015(9) 0.0158(9) -0.0028(10)
C25 0.0438(13) 0.0439(14) 0.0322(11) -0.0069(9) 0.0149(10) -0.0089(11)
C20 0.0406(13) 0.0460(15) 0.0397(12) -0.0074(10) 0.0156(10) -0.0049(11)
C43 0.0447(13) 0.0378(13) 0.0432(12) 0.0085(10) 0.0211(10) 0.0042(10)
C26 0.0593(16) 0.0485(15) 0.0442(13) -0.0056(11) 0.0187(12) -0.0144(13)
C7 0.0415(12) 0.0423(13) 0.0267(10) 0.0010(9) 0.0051(9) 0.0003(10)
C36 0.0434(13) 0.0469(15) 0.0451(13) 0.0051(10) 0.0077(11) -0.0078(12)
C14 0.0552(15) 0.0663(18) 0.0337(12) -0.0027(11) 0.0087(11) -0.0135(13)
C39 0.0556(15) 0.0425(15) 0.0540(14) -0.0028(11) 0.0231(12) -0.0109(12)
C3 0.0466(13) 0.0593(16) 0.0346(12) -0.0075(11) 0.0139(10) -0.0050(12)
C31 0.0425(13) 0.0377(13) 0.0486(13) 0.0040(10) 0.0122(11) -0.0008(11)
C18 0.0531(15) 0.0460(15) 0.0493(14) -0.0093(11) 0.0222(12) -0.0008(12)
C11 0.0484(15) 0.0650(18) 0.0494(14) 0.0095(12) 0.0115(12) 0.0180(13)
C24 0.0590(16) 0.0683(18) 0.0410(13) -0.0052(12) 0.0233(12) -0.0114(13)
C50 0.0461(13) 0.0475(14) 0.0372(12) 0.0043(10) 0.0160(10) -0.0051(11)
C52 0.0564(15) 0.0638(18) 0.0490(14) -0.0071(12) 0.0328(12) -0.0015(13)
C56 0.0394(14) 0.0658(18) 0.0410(13) -0.0065(12) 0.0131(11) -0.0023(13)
C42 0.0396(13) 0.0637(17) 0.0437(13) -0.0094(11) 0.0111(11) -0.0080(12)
C41 0.0432(14) 0.073(2) 0.0594(16) -0.0227(14) 0.0149(12) -0.0199(14)
C47 0.0573(16) 0.072(2) 0.0468(14) 0.0125(13) 0.0101(12) 0.0163(15)
C58 0.0467(14) 0.0522(16) 0.0427(13) -0.0004(11) 0.0143(11) 0.0085(12)
C53 0.0520(15) 0.0496(15) 0.0500(14) 0.0002(11) 0.0255(12) 0.0083(12)
C29 0.0408(13) 0.0716(19) 0.0416(13) -0.0007(12) 0.0076(11) -0.0121(13)
C27 0.0664(18) 0.0638(19) 0.0544(15) -0.0071(13) 0.0223(14) -0.0327(15)
C8 0.0501(14) 0.0592(16) 0.0352(12) 0.0049(11) 0.0113(11) 0.0009(12)
C51 0.0602(16) 0.0600(17) 0.0374(12) 0.0022(11) 0.0250(12) -0.0076(13)
C28 0.0487(15) 0.089(2) 0.0514(15) -0.0058(15) 0.0137(13) -0.0311(16)
C40 0.0568(16) 0.0556(17) 0.0735(19) -0.0155(14) 0.0290(14) -0.0238(14)
C6 0.0478(14) 0.0653(17) 0.0470(14) -0.0059(12) 0.0209(12) -0.0119(13)
C23 0.088(2) 0.089(2) 0.0554(17) -0.0226(16) 0.0440(16) -0.0175(18)
C4 0.0662(17) 0.0668(18) 0.0394(13) -0.0066(12) 0.0273(12) -0.0047(14)
C5 0.0567(16) 0.077(2) 0.0520(15) -0.0082(13) 0.0309(13) -0.0123(14)
C15 0.0685(19) 0.090(2) 0.0437(15) -0.0155(15) 0.0084(13) -0.0287(18)
C44 0.0637(17) 0.0430(16) 0.0610(16) 0.0023(12) 0.0214(13) 0.0060(13)
C57 0.0384(14) 0.0651(19) 0.0590(15) 0.0013(13) 0.0135(12) 0.0097(13)
C17 0.078(2) 0.0472(17) 0.0742(19) -0.0137(14) 0.0280(16) -0.0044(15)
C35 0.0672(19) 0.0627(19) 0.0545(16) 0.0162(13) 0.0073(14) -0.0080(16)
C9 0.0669(18) 0.0674(19) 0.0450(14) 0.0203(13) 0.0102(13) 0.0070(15)
C21 0.0794(19) 0.0504(17) 0.0688(17) -0.0173(13) 0.0394(15) -0.0073(14)
C22 0.104(3) 0.074(2) 0.075(2) -0.0336(17) 0.0522(19) -0.0120(19)
C59 0.0707(19) 0.0555(18) 0.081(2) 0.0129(15) 0.0322(16) 0.0132(15)
C10 0.0655(18) 0.0650(19) 0.0542(16) 0.0194(13) 0.0079(14) 0.0194(15)
C32 0.0655(18) 0.0618(19) 0.080(2) 0.0153(15) 0.0321(16) 0.0159(15)
C34 0.076(2) 0.073(2) 0.086(2) 0.0361(18) 0.0103(18) 0.0121(18)
C46 0.084(2) 0.076(2) 0.074(2) 0.0201(17) 0.0148(18) 0.0364(19)
C45 0.095(2) 0.0464(18) 0.085(2) 0.0083(15) 0.0274(19) 0.0235(17)
C16 0.092(2) 0.064(2) 0.072(2) -0.0262(17) 0.0259(18) -0.0275(19)
C33 0.070(2) 0.075(2) 0.118(3) 0.032(2) 0.027(2) 0.0317(18)
C55 0.0423(16) 0.094(3) 0.087(2) -0.0013(18) 0.0188(15) -0.0118(15)

loop_
_atom_type_symbol
_atom_type_description
_atom_type_scat_dispersion_real
_atom_type_scat_dispersion_imag
_atom_type_scat_source
C C 0.0033 0.0016 'International Tables Vol C Tables 4.2.6.8 and 6.1.1.4'
H H 0.0000 0.0000 'International Tables Vol C Tables 4.2.6.8 and 6.1.1.4'
Mn Mn 0.3368 0.7283 'International Tables Vol C Tables 4.2.6.8 and 6.1.1.4'
N N 0.0061 0.0033 'International Tables Vol C Tables 4.2.6.8 and 6.1.1.4'
O O 0.0106 0.0060 'International Tables Vol C Tables 4.2.6.8 and 6.1.1.4'

loop_
_geom_angle_atom_site_label_1
_geom_angle_atom_site_label_2
_geom_angle_atom_site_label_3
_geom_angle
_geom_angle_site_symmetry_1
_geom_angle_site_symmetry_3
_geom_angle_publ_flag
O7 Mn3 Mn2 33.87(4) . . ?
O7 Mn3 N3 76.76(6) . . ?
O1 Mn3 Mn2 86.58(4) . . ?
O1 Mn3 O7 91.65(6) . . ?
O1 Mn3 N3 106.29(6) . . ?
O9 Mn3 Mn2 86.06(5) . . ?
O9 Mn3 O7 88.48(6) . . ?
O9 Mn3 O1 166.58(7) . . ?
O9 Mn3 N3 86.81(7) . . ?
O3 Mn3 Mn2 149.39(6) . . ?
O3 Mn3 O7 176.36(7) . . ?
O3 Mn3 O1 90.37(6) . . ?
O3 Mn3 O9 90.26(7) . . ?
O3 Mn3 N3 99.76(7) . . ?
N3 Mn3 Mn2 110.33(5) . . ?
O1 Mn1 N1 73.96(6) . . ?
O4 Mn1 O1 77.93(5) . . ?
O4 Mn1 N1 150.56(6) . . ?
O10 Mn1 O1 158.64(6) . . ?
O10 Mn1 O4 120.35(6) . . ?
O10 Mn1 N1 88.97(7) . . ?
O6 Mn1 O1 104.70(6) . . ?
O6 Mn1 O4 88.54(6) . . ?
O6 Mn1 O10 87.76(7) . . ?
O6 Mn1 O11 170.01(7) . . ?
O6 Mn1 N1 90.22(7) . . ?
O11 Mn1 O1 82.72(6) . . ?
O11 Mn1 O4 86.49(6) . . ?
O11 Mn1 O10 87.29(7) . . ?
O11 Mn1 N1 98.35(7) . . ?
O7 Mn2 Mn3 34.01(4) . . ?
O7 Mn2 N2 108.07(6) . . ?
O4 Mn2 Mn3 55.19(4) . . ?
O4 Mn2 O7 87.38(6) . . ?
O4 Mn2 N2 77.72(6) . . ?
O5 Mn2 Mn3 145.57(5) . . ?
O5 Mn2 O7 161.71(6) . . ?
O5 Mn2 O4 90.92(6) . . ?
O5 Mn2 N2 89.30(7) . . ?
O8 Mn2 Mn3 123.28(5) . . ?
O8 Mn2 O7 92.77(6) . . ?
O8 Mn2 O4 173.03(7) . . ?
O8 Mn2 O5 91.10(7) . . ?
O8 Mn2 N2 95.64(7) . . ?
N2 Mn2 Mn3 88.93(5) . . ?
Mn2 O7 Mn3 112.13(7) . . ?
C37 O7 Mn3 114.39(11) . . ?
C37 O7 Mn2 118.08(11) . . ?
Mn3 O1 Mn1 116.67(6) . . ?
C1 O1 Mn3 120.62(12) . . ?
C1 O1 Mn1 116.45(12) . . ?
Mn2 O4 Mn1 110.95(7) . . ?
C19 O4 Mn1 114.42(11) . . ?
C19 O4 Mn2 112.38(11) . . ?
C30 O5 Mn2 126.92(13) . . ?
C54 O9 Mn3 129.38(14) . . ?
C48 O8 Mn2 120.92(13) . . ?
C56 O10 Mn1 128.25(16) . . ?
C36 O6 Mn1 127.71(14) . . ?
C58 O11 Mn1 129.80(15) . . ?
C12 O3 Mn3 127.60(14) . . ?
C18 O2 H2 109.5 . . ?
C38 N3 Mn3 110.40(14) . . ?
C38 N3 C42 118.3(2) . . ?
C42 N3 Mn3 128.21(17) . . ?
C20 N2 Mn2 107.81(14) . . ?
C20 N2 C24 119.4(2) . . ?
C24 N2 Mn2 128.50(18) . . ?
C2 N1 Mn1 117.61(14) . . ?
C2 N1 C6 118.44(19) . . ?
C6 N1 Mn1 123.92(16) . . ?
O7 C37 C38 108.74(16) . . ?
O7 C37 C49 108.61(17) . . ?
O7 C37 C43 106.56(16) . . ?
C38 C37 C49 102.35(16) . . ?
C38 C37 C43 115.46(18) . . ?
C43 C37 C49 114.89(17) . . ?
N3 C38 C37 115.56(18) . . ?
N3 C38 C39 121.4(2) . . ?
C39 C38 C37 122.3(2) . . ?
O1 C1 C2 107.61(16) . . ?
O1 C1 C13 109.82(16) . . ?
O1 C1 C7 108.89(16) . . ?
C13 C1 C2 107.55(17) . . ?
C7 C1 C2 109.37(17) . . ?
C7 C1 C13 113.43(18) . . ?
N1 C2 C1 116.99(18) . . ?
N1 C2 C3 121.1(2) . . ?
C3 C2 C1 121.7(2) . . ?
O3 C12 C7 123.2(2) . . ?
O3 C12 C11 117.5(2) . . ?
C11 C12 C7 119.3(2) . . ?
O5 C30 C25 123.52(19) . . ?
O5 C30 C29 117.2(2) . . ?
C25 C30 C29 119.2(2) . . ?
O8 C48 C43 121.6(2) . . ?
O8 C48 C47 118.4(2) . . ?
C47 C48 C43 120.0(2) . . ?
C14 C13 C1 122.1(2) . . ?
C14 C13 C18 117.9(2) . . ?
C18 C13 C1 119.7(2) . . ?
O4 C19 C25 107.19(17) . . ?
O4 C19 C20 108.84(17) . . ?
O4 C19 C31 105.87(16) . . ?
C20 C19 C25 105.49(16) . . ?
C31 C19 C25 114.64(18) . . ?
C31 C19 C20 114.52(19) . . ?
C54 C49 C37 118.96(18) . . ?
C50 C49 C37 121.1(2) . . ?
C50 C49 C54 119.6(2) . . ?
O9 C54 C49 124.39(18) . . ?
O9 C54 C53 117.4(2) . . ?
C53 C54 C49 118.2(2) . . ?
C30 C25 C19 119.04(19) . . ?
C26 C25 C30 118.9(2) . . ?
C26 C25 C19 122.0(2) . . ?
N2 C20 C19 115.47(19) . . ?
N2 C20 C21 121.1(2) . . ?
C21 C20 C19 123.2(2) . . ?
C48 C43 C37 117.4(2) . . ?
C44 C43 C37 124.3(2) . . ?
C44 C43 C48 118.2(2) . . ?
C25 C26 H26 119.4 . . ?
C27 C26 C25 121.2(3) . . ?
C27 C26 H26 119.4 . . ?
C12 C7 C1 118.74(18) . . ?
C8 C7 C1 123.2(2) . . ?
C8 C7 C12 118.0(2) . . ?
O6 C36 C31 122.4(2) . . ?
O6 C36 C35 117.9(2) . . ?
C35 C36 C31 119.6(3) . . ?
C13 C14 H14 119.5 . . ?
C15 C14 C13 121.0(3) . . ?
C15 C14 H14 119.5 . . ?
C38 C39 H39 120.3 . . ?
C40 C39 C38 119.4(2) . . ?
C40 C39 H39 120.3 . . ?
C2 C3 H3 120.1 . . ?
C4 C3 C2 119.8(2) . . ?
C4 C3 H3 120.1 . . ?
C36 C31 C19 118.3(2) . . ?
C32 C31 C19 123.8(2) . . ?
C32 C31 C36 117.9(2) . . ?
O2 C18 C13 122.9(2) . . ?
O2 C18 C17 117.0(2) . . ?
C17 C18 C13 120.1(2) . . ?
C12 C11 H11 119.5 . . ?
C10 C11 C12 121.1(2) . . ?
C10 C11 H11 119.5 . . ?
N2 C24 H24 119.0 . . ?
N2 C24 C23 122.1(3) . . ?
C23 C24 H24 119.0 . . ?
C49 C50 H50 119.6 . . ?
C51 C50 C49 120.8(2) . . ?
C51 C50 H50 119.6 . . ?
C53 C52 H52 119.5 . . ?
C51 C52 H52 119.5 . . ?
C51 C52 C53 121.1(2) . . ?
O10 C56 C57 124.3(2) . . ?
O10 C56 C55 116.1(3) . . ?
C57 C56 C55 119.6(2) . . ?
N3 C42 H42 118.6 . . ?
N3 C42 C41 122.8(2) . . ?
C41 C42 H42 118.6 . . ?
C42 C41 H41 120.7 . . ?
C42 C41 C40 118.5(2) . . ?
C40 C41 H41 120.7 . . ?
C48 C47 H47 119.8 . . ?
C46 C47 C48 120.4(3) . . ?
C46 C47 H47 119.8 . . ?
O11 C58 C57 124.2(2) . . ?
O11 C58 C59 114.2(2) . . ?
C57 C58 C59 121.6(2) . . ?
C54 C53 H53 119.7 . . ?
C52 C53 C54 120.5(2) . . ?
C52 C53 H53 119.7 . . ?
C30 C29 H29 119.7 . . ?
C28 C29 C30 120.6(3) . . ?
C28 C29 H29 119.7 . . ?
C26 C27 H27 120.1 . . ?
C28 C27 C26 119.8(3) . . ?
C28 C27 H27 120.1 . . ?
C7 C8 H8 119.1 . . ?
C9 C8 C7 121.7(2) . . ?
C9 C8 H8 119.1 . . ?
C50 C51 H51 120.1 . . ?
C52 C51 C50 119.7(2) . . ?
C52 C51 H51 120.1 . . ?
C29 C28 C27 120.2(2) . . ?
C29 C28 H28 119.9 . . ?
C27 C28 H28 119.9 . . ?
C39 C40 C41 119.5(2) . . ?
C39 C40 H40 120.3 . . ?
C41 C40 H40 120.3 . . ?
N1 C6 H6 118.5 . . ?
N1 C6 C5 123.1(2) . . ?
C5 C6 H6 118.5 . . ?
C24 C23 H23 120.6 . . ?
C22 C23 C24 118.8(3) . . ?
C22 C23 H23 120.6 . . ?
C3 C4 H4 120.6 . . ?
C3 C4 C5 118.7(2) . . ?
C5 C4 H4 120.6 . . ?
C6 C5 C4 118.8(2) . . ?
C6 C5 H5 120.6 . . ?
C4 C5 H5 120.6 . . ?
C14 C15 H15 119.9 . . ?
C16 C15 C14 120.1(3) . . ?
C16 C15 H15 119.9 . . ?
C43 C44 H44 119.7 . . ?
C43 C44 C45 120.7(3) . . ?
C45 C44 H44 119.7 . . ?
C56 C57 H57 117.7 . . ?
C58 C57 C56 124.6(2) . . ?
C58 C57 H57 117.7 . . ?
C18 C17 H17 119.7 . . ?
C16 C17 C18 120.5(3) . . ?
C16 C17 H17 119.7 . . ?
C36 C35 H35 119.6 . . ?
C34 C35 C36 120.8(3) . . ?
C34 C35 H35 119.6 . . ?
C8 C9 H9 120.2 . . ?
C10 C9 C8 119.6(2) . . ?
C10 C9 H9 120.2 . . ?
C20 C21 H21 120.6 . . ?
C20 C21 C22 118.8(3) . . ?
C22 C21 H21 120.6 . . ?
C23 C22 C21 119.8(3) . . ?
C23 C22 H22 120.1 . . ?
C21 C22 H22 120.1 . . ?
C58 C59 H59A 109.5 . . ?
C58 C59 H59B 109.5 . . ?
C58 C59 H59C 109.5 . . ?
H59A C59 H59B 109.5 . . ?
H59A C59 H59C 109.5 . . ?
H59B C59 H59C 109.5 . . ?
C11 C10 H10 119.9 . . ?
C9 C10 C11 120.3(3) . . ?
C9 C10 H10 119.9 . . ?
C31 C32 H32 119.3 . . ?
C33 C32 C31 121.3(3) . . ?
C33 C32 H32 119.3 . . ?
C35 C34 H34 119.8 . . ?
C33 C34 C35 120.5(3) . . ?
C33 C34 H34 119.8 . . ?
C47 C46 H46 119.7 . . ?
C47 C46 C45 120.6(3) . . ?
C45 C46 H46 119.7 . . ?
C44 C45 H45 120.1 . . ?
C46 C45 C44 119.8(3) . . ?
C46 C45 H45 120.1 . . ?
C15 C16 C17 120.3(3) . . ?
C15 C16 H16 119.8 . . ?
C17 C16 H16 119.8 . . ?
C32 C33 H33 120.1 . . ?
C34 C33 C32 119.8(3) . . ?
C34 C33 H33 120.1 . . ?
C56 C55 H55A 109.5 . . ?
C56 C55 H55B 109.5 . . ?
C56 C55 H55C 109.5 . . ?
H55A C55 H55B 109.5 . . ?
H55A C55 H55C 109.5 . . ?
H55B C55 H55C 109.5 . . ?

loop_
_geom_bond_atom_site_label_1
_geom_bond_atom_site_label_2
_geom_bond_distance
_geom_bond_site_symmetry_2
_geom_bond_publ_flag
Mn3 Mn2 3.2233(4) . ?
Mn3 O7 1.9461(13) . ?
Mn3 O1 1.9338(14) . ?
Mn3 O9 1.8846(14) . ?
Mn3 O3 1.8555(15) . ?
Mn3 N3 2.2236(19) . ?
Mn1 O1 2.1965(14) . ?
Mn1 O4 2.0898(13) . ?
Mn1 O10 2.0361(16) . ?
Mn1 O6 1.8564(17) . ?
Mn1 O11 1.9428(17) . ?
Mn1 N1 2.1967(18) . ?
Mn2 O7 1.9391(13) . ?
Mn2 O4 1.9136(14) . ?
Mn2 O5 1.8768(15) . ?
Mn2 O8 1.8526(15) . ?
Mn2 N2 2.2044(19) . ?
O7 C37 1.453(2) . ?
O1 C1 1.438(2) . ?
O4 C19 1.457(3) . ?
O5 C30 1.355(3) . ?
O9 C54 1.339(2) . ?
O8 C48 1.336(3) . ?
O10 C56 1.260(3) . ?
O6 C36 1.339(3) . ?
O11 C58 1.302(3) . ?
O3 C12 1.346(3) . ?
O2 H2 0.8200 . ?
O2 C18 1.359(3) . ?
N3 C38 1.333(3) . ?
N3 C42 1.350(3) . ?
N2 C20 1.335(3) . ?
N2 C24 1.346(3) . ?
N1 C2 1.336(3) . ?
N1 C6 1.343(3) . ?
C37 C38 1.525(3) . ?
C37 C49 1.531(3) . ?
C37 C43 1.525(3) . ?
C38 C39 1.391(3) . ?
C1 C2 1.536(3) . ?
C1 C13 1.525(3) . ?
C1 C7 1.523(3) . ?
C2 C3 1.392(3) . ?
C12 C7 1.406(3) . ?
C12 C11 1.394(3) . ?
C30 C25 1.394(3) . ?
C30 C29 1.400(3) . ?
C48 C43 1.407(3) . ?
C48 C47 1.390(3) . ?
C13 C14 1.395(3) . ?
C13 C18 1.406(3) . ?
C19 C25 1.537(3) . ?
C19 C20 1.532(3) . ?
C19 C31 1.525(3) . ?
C49 C54 1.405(3) . ?
C49 C50 1.399(3) . ?
C54 C53 1.404(3) . ?
C25 C26 1.391(3) . ?
C20 C21 1.384(3) . ?
C43 C44 1.389(3) . ?
C26 H26 0.9300 . ?
C26 C27 1.377(4) . ?
C7 C8 1.397(3) . ?
C36 C31 1.404(3) . ?
C36 C35 1.390(3) . ?
C14 H14 0.9300 . ?
C14 C15 1.382(4) . ?
C39 H39 0.9300 . ?
C39 C40 1.364(4) . ?
C3 H3 0.9300 . ?
C3 C4 1.372(3) . ?
C31 C32 1.392(4) . ?
C18 C17 1.386(4) . ?
C11 H11 0.9300 . ?
C11 C10 1.375(4) . ?
C24 H24 0.9300 . ?
C24 C23 1.369(4) . ?
C50 H50 0.9300 . ?
C50 C51 1.380(3) . ?
C52 H52 0.9300 . ?
C52 C53 1.382(3) . ?
C52 C51 1.362(4) . ?
C56 C57 1.404(4) . ?
C56 C55 1.505(3) . ?
C42 H42 0.9300 . ?
C42 C41 1.365(4) . ?
C41 H41 0.9300 . ?
C41 C40 1.375(4) . ?
C47 H47 0.9300 . ?
C47 C46 1.364(4) . ?
C58 C57 1.365(3) . ?
C58 C59 1.494(4) . ?
C53 H53 0.9300 . ?
C29 H29 0.9300 . ?
C29 C28 1.372(4) . ?
C27 H27 0.9300 . ?
C27 C28 1.377(4) . ?
C8 H8 0.9300 . ?
C8 C9 1.380(4) . ?
C51 H51 0.9300 . ?
C28 H28 0.9300 . ?
C40 H40 0.9300 . ?
C6 H6 0.9300 . ?
C6 C5 1.367(3) . ?
C23 H23 0.9300 . ?
C23 C22 1.361(4) . ?
C4 H4 0.9300 . ?
C4 C5 1.378(4) . ?
C5 H5 0.9300 . ?
C15 H15 0.9300 . ?
C15 C16 1.368(4) . ?
C44 H44 0.9300 . ?
C44 C45 1.393(4) . ?
C57 H57 0.9300 . ?
C17 H17 0.9300 . ?
C17 C16 1.370(4) . ?
C35 H35 0.9300 . ?
C35 C34 1.365(4) . ?
C9 H9 0.9300 . ?
C9 C10 1.369(4) . ?
C21 H21 0.9300 . ?
C21 C22 1.385(4) . ?
C22 H22 0.9300 . ?
C59 H59A 0.9600 . ?
C59 H59B 0.9600 . ?
C59 H59C 0.9600 . ?
C10 H10 0.9300 . ?
C32 H32 0.9300 . ?
C32 C33 1.382(4) . ?
C34 H34 0.9300 . ?
C34 C33 1.363(5) . ?
C46 H46 0.9300 . ?
C46 C45 1.375(4) . ?
C45 H45 0.9300 . ?
C16 H16 0.9300 . ?
C33 H33 0.9300 . ?
C55 H55A 0.9600 . ?
C55 H55B 0.9600 . ?
C55 H55C 0.9600 . ?

loop_
_geom_torsion_atom_site_label_1
_geom_torsion_atom_site_label_2
_geom_torsion_atom_site_label_3
_geom_torsion_atom_site_label_4
_geom_torsion
_geom_torsion_site_symmetry_1
_geom_torsion_site_symmetry_2
_geom_torsion_site_symmetry_3
_geom_torsion_site_symmetry_4
_geom_torsion_publ_flag
Mn3 Mn2 O5 C30 -15.1(2) . . . . ?
Mn3 Mn2 O8 C48 -50.49(18) . . . . ?
Mn3 O7 C37 C38 -38.91(19) . . . . ?
Mn3 O7 C37 C49 71.73(17) . . . . ?
Mn3 O7 C37 C43 -163.97(12) . . . . ?
Mn3 O1 C1 C2 178.65(13) . . . . ?
Mn3 O1 C1 C13 61.9(2) . . . . ?
Mn3 O1 C1 C7 -62.9(2) . . . . ?
Mn3 O9 C54 C49 2.1(3) . . . . ?
Mn3 O9 C54 C53 -178.14(16) . . . . ?
Mn3 O3 C12 C7 -32.2(3) . . . . ?
Mn3 O3 C12 C11 149.33(19) . . . . ?
Mn3 N3 C38 C37 9.7(2) . . . . ?
Mn3 N3 C38 C39 -160.64(18) . . . . ?
Mn3 N3 C42 C41 159.00(19) . . . . ?
Mn1 O1 C1 C2 -30.1(2) . . . . ?
Mn1 O1 C1 C13 -146.86(13) . . . . ?
Mn1 O1 C1 C7 88.38(17) . . . . ?
Mn1 O4 C19 C25 53.24(17) . . . . ?
Mn1 O4 C19 C20 166.88(13) . . . . ?
Mn1 O4 C19 C31 -69.55(17) . . . . ?
Mn1 O10 C56 C57 3.8(3) . . . . ?
Mn1 O10 C56 C55 -175.57(18) . . . . ?
Mn1 O6 C36 C31 -40.1(3) . . . . ?
Mn1 O6 C36 C35 141.5(2) . . . . ?
Mn1 O11 C58 C57 -10.9(3) . . . . ?
Mn1 O11 C58 C59 168.92(17) . . . . ?
Mn1 N1 C2 C1 -9.0(3) . . . . ?
Mn1 N1 C2 C3 175.94(17) . . . . ?
Mn1 N1 C6 C5 -177.1(2) . . . . ?
Mn2 Mn3 O9 C54 50.42(18) . . . . ?
Mn2 Mn3 O3 C12 -69.1(2) . . . . ?
Mn2 O7 C37 C38 -174.20(12) . . . . ?
Mn2 O7 C37 C49 -63.56(18) . . . . ?
Mn2 O7 C37 C43 60.74(18) . . . . ?
Mn2 O4 C19 C25 -74.47(16) . . . . ?
Mn2 O4 C19 C20 39.16(19) . . . . ?
Mn2 O4 C19 C31 162.73(13) . . . . ?
Mn2 O5 C30 C25 -18.1(3) . . . . ?
Mn2 O5 C30 C29 161.74(16) . . . . ?
Mn2 O8 C48 C43 45.9(3) . . . . ?
Mn2 O8 C48 C47 -133.92(19) . . . . ?
Mn2 N2 C20 C19 -17.8(2) . . . . ?
Mn2 N2 C20 C21 156.2(2) . . . . ?
Mn2 N2 C24 C23 -153.8(2) . . . . ?
O7 Mn3 O9 C54 16.59(18) . . . . ?
O7 Mn2 O5 C30 -90.2(3) . . . . ?
O7 Mn2 O8 C48 -34.45(17) . . . . ?
O7 C37 C38 N3 16.2(2) . . . . ?
O7 C37 C38 C39 -173.6(2) . . . . ?
O7 C37 C49 C54 -45.6(2) . . . . ?
O7 C37 C49 C50 141.45(19) . . . . ?
O7 C37 C43 C48 -57.7(2) . . . . ?
O7 C37 C43 C44 119.1(2) . . . . ?
O1 Mn3 O9 C54 107.3(3) . . . . ?
O1 Mn3 O3 C12 14.78(19) . . . . ?
O1 Mn1 O6 C36 -56.99(19) . . . . ?
O1 C1 C2 N1 25.1(3) . . . . ?
O1 C1 C2 C3 -159.8(2) . . . . ?
O1 C1 C13 C14 -138.8(2) . . . . ?
O1 C1 C13 C18 47.1(3) . . . . ?
O1 C1 C7 C12 45.5(3) . . . . ?
O1 C1 C7 C8 -135.0(2) . . . . ?
O4 Mn1 O6 C36 20.13(18) . . . . ?
O4 Mn2 O5 C30 -5.76(17) . . . . ?
O4 C19 C25 C30 47.3(2) . . . . ?
O4 C19 C25 C26 -134.1(2) . . . . ?
O4 C19 C20 N2 -10.5(3) . . . . ?
O4 C19 C20 C21 175.6(2) . . . . ?
O4 C19 C31 C36 55.0(3) . . . . ?
O4 C19 C31 C32 -122.3(2) . . . . ?
O5 Mn2 O8 C48 127.67(17) . . . . ?
O5 C30 C25 C19 -0.3(3) . . . . ?
O5 C30 C25 C26 -179.0(2) . . . . ?
O5 C30 C29 C28 179.9(2) . . . . ?
O9 Mn3 O3 C12 -151.8(2) . . . . ?
O9 C54 C53 C52 178.5(2) . . . . ?
O8 Mn2 O5 C30 167.57(18) . . . . ?
O8 C48 C43 C37 4.1(3) . . . . ?
O8 C48 C43 C44 -172.9(2) . . . . ?
O8 C48 C47 C46 175.9(3) . . . . ?
O10 Mn1 O6 C36 140.58(19) . . . . ?
O10 C56 C57 C58 4.2(4) . . . . ?
O6 C36 C31 C19 -0.1(3) . . . . ?
O6 C36 C31 C32 177.3(2) . . . . ?
O6 C36 C35 C34 -179.3(3) . . . . ?
O11 C58 C57 C56 -0.8(4) . . . . ?
O3 Mn3 O9 C54 -159.99(18) . . . . ?
O3 C12 C7 C1 0.3(3) . . . . ?
O3 C12 C7 C8 -179.3(2) . . . . ?
O3 C12 C11 C10 178.5(2) . . . . ?
O2 C18 C17 C16 179.8(3) . . . . ?
N3 Mn3 O9 C54 -60.23(18) . . . . ?
N3 Mn3 O3 C12 121.38(19) . . . . ?
N3 C38 C39 C40 -2.0(4) . . . . ?
N3 C42 C41 C40 -1.9(4) . . . . ?
N2 Mn2 O5 C30 71.95(18) . . . . ?
N2 Mn2 O8 C48 -142.92(17) . . . . ?
N2 C20 C21 C22 3.0(4) . . . . ?
N2 C24 C23 C22 1.9(5) . . . . ?
N1 Mn1 O6 C36 -130.45(19) . . . . ?
N1 C2 C3 C4 2.1(4) . . . . ?
N1 C6 C5 C4 0.5(4) . . . . ?
C37 C38 C39 C40 -171.7(2) . . . . ?
C37 C49 C54 O9 8.4(3) . . . . ?
C37 C49 C54 C53 -171.4(2) . . . . ?
C37 C49 C50 C51 172.6(2) . . . . ?
C37 C43 C44 C45 177.8(2) . . . . ?
C38 N3 C42 C41 0.8(3) . . . . ?
C38 C37 C49 C54 69.3(2) . . . . ?
C38 C37 C49 C50 -103.7(2) . . . . ?
C38 C37 C43 C48 -178.53(18) . . . . ?
C38 C37 C43 C44 -1.7(3) . . . . ?
C38 C39 C40 C41 0.8(4) . . . . ?
C1 C2 C3 C4 -172.8(2) . . . . ?
C1 C13 C14 C15 -173.1(2) . . . . ?
C1 C13 C18 O2 -6.2(3) . . . . ?
C1 C13 C18 C17 172.8(2) . . . . ?
C1 C7 C8 C9 -178.2(2) . . . . ?
C2 N1 C6 C5 0.8(4) . . . . ?
C2 C1 C13 C14 104.4(2) . . . . ?
C2 C1 C13 C18 -69.7(2) . . . . ?
C2 C1 C7 C12 162.82(19) . . . . ?
C2 C1 C7 C8 -17.7(3) . . . . ?
C2 C3 C4 C5 -0.7(4) . . . . ?
C12 C7 C8 C9 1.3(4) . . . . ?
C12 C11 C10 C9 0.4(4) . . . . ?
C30 C25 C26 C27 -1.3(3) . . . . ?
C30 C29 C28 C27 -0.7(4) . . . . ?
C48 C43 C44 C45 -5.4(4) . . . . ?
C48 C47 C46 C45 -0.8(5) . . . . ?
C13 C1 C2 N1 143.38(19) . . . . ?
C13 C1 C2 C3 -41.6(3) . . . . ?
C13 C1 C7 C12 -77.1(2) . . . . ?
C13 C1 C7 C8 102.4(2) . . . . ?
C13 C14 C15 C16 0.1(4) . . . . ?
C13 C18 C17 C16 0.8(4) . . . . ?
C19 C25 C26 C27 -180.0(2) . . . . ?
C19 C20 C21 C22 176.6(3) . . . . ?
C19 C31 C32 C33 -179.3(3) . . . . ?
C49 C37 C38 N3 -98.6(2) . . . . ?
C49 C37 C38 C39 71.6(3) . . . . ?
C49 C37 C43 C48 62.6(3) . . . . ?
C49 C37 C43 C44 -120.6(2) . . . . ?
C49 C54 C53 C52 -1.7(3) . . . . ?
C49 C50 C51 C52 -1.2(4) . . . . ?
C54 C49 C50 C51 -0.3(3) . . . . ?
C25 C30 C29 C28 -0.2(4) . . . . ?
C25 C19 C20 N2 104.3(2) . . . . ?
C25 C19 C20 C21 -69.6(3) . . . . ?
C25 C19 C31 C36 -63.0(3) . . . . ?
C25 C19 C31 C32 119.7(3) . . . . ?
C25 C26 C27 C28 0.4(4) . . . . ?
C20 N2 C24 C23 0.0(4) . . . . ?
C20 C19 C25 C30 -68.6(2) . . . . ?
C20 C19 C25 C26 110.0(2) . . . . ?
C20 C19 C31 C36 174.9(2) . . . . ?
C20 C19 C31 C32 -2.4(3) . . . . ?
C20 C21 C22 C23 -1.1(5) . . . . ?
C43 C37 C38 N3 135.83(19) . . . . ?
C43 C37 C38 C39 -53.9(3) . . . . ?
C43 C37 C49 C54 -164.81(19) . . . . ?
C43 C37 C49 C50 22.3(3) . . . . ?
C43 C48 C47 C46 -3.9(4) . . . . ?
C43 C44 C45 C46 0.8(5) . . . . ?
C26 C27 C28 C29 0.6(4) . . . . ?
C7 C1 C2 N1 -93.0(2) . . . . ?
C7 C1 C2 C3 82.0(3) . . . . ?
C7 C1 C13 C14 -16.7(3) . . . . ?
C7 C1 C13 C18 169.21(19) . . . . ?
C7 C12 C11 C10 0.0(4) . . . . ?
C7 C8 C9 C10 -1.0(4) . . . . ?
C36 C31 C32 C33 3.4(4) . . . . ?
C36 C35 C34 C33 0.9(5) . . . . ?
C14 C13 C18 O2 179.5(2) . . . . ?
C14 C13 C18 C17 -1.5(3) . . . . ?
C14 C15 C16 C17 -0.9(5) . . . . ?
C3 C4 C5 C6 -0.5(4) . . . . ?
C31 C19 C25 C30 164.46(19) . . . . ?
C31 C19 C25 C26 -16.9(3) . . . . ?
C31 C19 C20 N2 -128.7(2) . . . . ?
C31 C19 C20 C21 57.4(3) . . . . ?
C31 C36 C35 C34 2.3(4) . . . . ?
C31 C32 C33 C34 -0.3(5) . . . . ?
C18 C13 C14 C15 1.1(4) . . . . ?
C18 C17 C16 C15 0.5(5) . . . . ?
C11 C12 C7 C1 178.7(2) . . . . ?
C11 C12 C7 C8 -0.9(3) . . . . ?
C24 N2 C20 C19 -176.5(2) . . . . ?
C24 N2 C20 C21 -2.5(3) . . . . ?
C24 C23 C22 C21 -1.3(5) . . . . ?
C50 C49 C54 O9 -178.6(2) . . . . ?
C50 C49 C54 C53 1.7(3) . . . . ?
C42 N3 C38 C37 171.60(19) . . . . ?
C42 N3 C38 C39 1.3(3) . . . . ?
C42 C41 C40 C39 1.1(4) . . . . ?
C47 C48 C43 C37 -176.1(2) . . . . ?
C47 C48 C43 C44 6.9(3) . . . . ?
C47 C46 C45 C44 2.4(5) . . . . ?
C53 C52 C51 C50 1.2(4) . . . . ?
C29 C30 C25 C19 179.87(19) . . . . ?
C29 C30 C25 C26 1.2(3) . . . . ?
C8 C9 C10 C11 0.1(4) . . . . ?
C51 C52 C53 C54 0.3(4) . . . . ?
C6 N1 C2 C1 173.0(2) . . . . ?
C6 N1 C2 C3 -2.1(3) . . . . ?
C35 C36 C31 C19 178.3(2) . . . . ?
C35 C36 C31 C32 -4.3(4) . . . . ?
C35 C34 C33 C32 -1.9(6) . . . . ?
C59 C58 C57 C56 179.3(2) . . . . ?
C55 C56 C57 C58 -176.4(3) . . . . ?

loop_
_smtbx_masks_void_nr
_smtbx_masks_void_average_x
_smtbx_masks_void_average_y
_smtbx_masks_void_average_z
_smtbx_masks_void_volume
_smtbx_masks_void_count_electrons
_smtbx_masks_void_content
1 -0.500 -0.208 -0.398 1524.0 282.9 '4 ?'
